data_1535036
loop_
_publ_author_name
'Beck, J.'
'Schlueter, S.'
'Zotov, N.'

_publ_section_title
;
 The cube-shaped main group element clusters (Bi4 S4)(4+) and (Bi4
 Se4)(4+) - synthesis from chloroaluminate melts, crystal structures and
 vibrational spectra
;
_journal_name_full 'Zeitschrift fuer Anorganische und Allgemeine Chemie'
_journal_page_first 2512
_journal_page_last 2519
_journal_volume 630
_journal_year 2004
_chemical_formula_sum 'Al4 Bi4 Cl16 Se4'
_chemical_name_systematic '(Bi4 Se4) (Al Cl4)4'
_space_group_IT_number 82
_symmetry_space_group_name_Hall 'I -4'
_symmetry_space_group_name_H-M 'I -4'
_cell_angle_alpha 90
_cell_angle_beta 90
_cell_angle_gamma 90
_cell_formula_units_Z 2
_cell_length_a 11.9932
_cell_length_b 11.9932
_cell_length_c 11.1864
_cell_volume 1609.016
_citation_journal_id_ASTM ZAACAB
_cod_data_source_file Beck_ZAACAB_2004_1663.cif
_cod_data_source_block Al4Bi4Cl16Se4
_cod_original_cell_volume 1609.017
_cod_database_code 1535036

loop_
_symmetry_equiv_pos_as_xyz
x,y,z
y,-x,-z
-x,-y,z
-y,x,-z
x+1/2,y+1/2,z+1/2
y+1/2,-x+1/2,-z+1/2
-x+1/2,-y+1/2,z+1/2
-y+1/2,x+1/2,-z+1/2

loop_
_atom_site_label
_atom_site_type_symbol
_atom_site_fract_x
_atom_site_fract_y
_atom_site_fract_z
_atom_site_occupancy
_atom_site_U_iso_or_equiv
Al1 Al+3 0.6983 0.5711 0.7146 1 0.0
Se1 Se-2 0.64732 0.94453 0.61891 1 0.0
Cl1 Cl-1 0.8621 0.55 0.6384 1 0.0
Cl4 Cl-1 0.6341 0.4157 0.7709 1 0.0
Cl2 Cl-1 0.7008 0.6815 0.8656 1 0.0
Bi1 Bi+3 0.44012 0.84294 0.62916 1 0.0
Cl3 Cl-1 0.6083 0.6507 0.5727 1 0.0
